data_2239732
loop_
_publ_author_name
'Sahasithiwat, Somboon'
'Sooksimuang, Thanasat'
'Kamtonwong, Siriporn'
'Parnchan, Waraporn'
'Kangkaew, Laongdao'

_publ_section_title
;
 3,12-Dimethoxy-5,6,9,10-tetrahydro-[5]helicene-7,8-dicarbonitrile
;
_journal_coeditor_code NR2052
_journal_issue 8
_journal_name_full 'Acta Crystallographica Section E'
_journal_page_first o837
_journal_paper_doi 10.1107/S1600536814014950
_journal_volume 70
_journal_year 2014
_chemical_formula_iupac 'C26 H20 N2 O2'
_chemical_formula_moiety 'C26 H20 N2 O2'
_chemical_formula_sum 'C26 H20 N2 O2'
_chemical_formula_weight 392.44
_chemical_name_systematic
;
3,12-Dimethoxy-5,6,9,10-tetrahydro-[5]helicene-7,8-dicarbonitrile
;
_space_group_crystal_system monoclinic
_space_group_IT_number 15
_space_group_name_Hall '-C 2yc'
_space_group_name_H-M_alt 'C 1 2/c 1'
_symmetry_space_group_name_Hall '-C 2yc'
_symmetry_space_group_name_H-M 'C 1 2/c 1'
_atom_sites_solution_hydrogens geom
_audit_creation_method SHELXL-2013
_cell_angle_alpha 90
_cell_angle_beta 95.785(2)
_cell_angle_gamma 90
_cell_formula_units_Z 4
_cell_length_a 17.9533(7)
_cell_length_b 13.5533(7)
_cell_length_c 8.1417(4)
_cell_measurement_reflns_used 3787
_cell_measurement_temperature 296(2)
_cell_measurement_theta_max 27.06
_cell_measurement_theta_min 2.28
_cell_volume 1971.00(16)
_computing_cell_refinement 'SAINT (Bruker, 2013)'
_computing_data_collection 'APEX2 (Bruker, 2008)'
_computing_data_reduction 'SAINT (Bruker, 2013)'
_computing_molecular_graphics 'ORTEP-3 for Windows (Farrugia, 2012) and Mercury (Macrae <i>et al.</i>, 2006)'
_computing_publication_material 'WinGX (Farrugia, 2012) and publCIF (Westrip, 2010)'
_computing_structure_refinement 'SHELXL2013 (Sheldrick, 2008)'
_computing_structure_solution 'SHELXS2013 (Sheldrick, 2008)'
_diffrn_ambient_temperature 296(2)
_diffrn_measured_fraction_theta_full 0.999
_diffrn_measured_fraction_theta_max 0.991
_diffrn_measurement_device_type 'Bruker APEXII CCD'
_diffrn_measurement_method '\f and \w scans'
_diffrn_radiation_type MoK\a
_diffrn_radiation_wavelength 0.71073
_diffrn_reflns_av_R_equivalents 0.0254
_diffrn_reflns_limit_h_max 21
_diffrn_reflns_limit_h_min -23
_diffrn_reflns_limit_k_max 17
_diffrn_reflns_limit_k_min -17
_diffrn_reflns_limit_l_max 10
_diffrn_reflns_limit_l_min -10
_diffrn_reflns_number 10904
_diffrn_reflns_theta_full 25.242
_diffrn_reflns_theta_max 27.248
_diffrn_reflns_theta_min 2.280
_exptl_absorpt_coefficient_mu 0.084
_exptl_absorpt_correction_T_max 0.75
_exptl_absorpt_correction_T_min 0.70
_exptl_absorpt_correction_type multi-scan
_exptl_absorpt_process_details '(SADABS; Bruker, 2012)'
_exptl_crystal_colour green
_exptl_crystal_density_diffrn 1.322
_exptl_crystal_description block
_exptl_crystal_F_000 824
_exptl_crystal_size_max 0.670
_exptl_crystal_size_mid 0.440
_exptl_crystal_size_min 0.260
_refine_diff_density_max 0.178
_refine_diff_density_min -0.194
_refine_ls_extinction_method none
_refine_ls_goodness_of_fit_ref 1.068
_refine_ls_hydrogen_treatment constr
_refine_ls_matrix_type full
_refine_ls_number_parameters 136
_refine_ls_number_reflns 2204
_refine_ls_number_restraints 0
_refine_ls_restrained_S_all 1.068
_refine_ls_R_factor_all 0.0584
_refine_ls_R_factor_gt 0.0421
_refine_ls_shift/su_max 0.000
_refine_ls_shift/su_mean 0.000
_refine_ls_structure_factor_coef Fsqd
_refine_ls_weighting_details 'w=1/[\s^2^(Fo^2^)+(0.0693P)^2^+0.7720P] where P=(Fo^2^+2Fc^2^)/3'
_refine_ls_weighting_scheme calc
_refine_ls_wR_factor_gt 0.1171
_refine_ls_wR_factor_ref 0.1365
_reflns_number_gt 1674
_reflns_number_total 2204
_reflns_threshold_expression I>2\s(I)
_cod_data_source_file nr2052sup1.cif
_cod_data_source_block I
_cod_database_code 2239732
_cod_database_fobs_code 2239732
_shelx_space_group_comment
;
The symmetry employed for this shelxl refinement is uniquely defined
by the following loop, which should always be used as a source of
symmetry information in preference to the above space-group names.
They are only intended as comments.
;
_shelx_estimated_absorpt_t_min 0.946
_shelx_estimated_absorpt_t_max 0.978
_shelxl_version_number .2013

loop_
_space_group_symop_operation_xyz
'x, y, z'
'-x, y, -z+1/2'
'x+1/2, y+1/2, z'
'-x+1/2, y+1/2, -z+1/2'
'-x, -y, -z'
'x, -y, z-1/2'
'-x+1/2, -y+1/2, -z'
'x+1/2, -y+1/2, z-1/2'

loop_
_atom_site_type_symbol
_atom_site_label
_atom_site_fract_x
_atom_site_fract_y
_atom_site_fract_z
_atom_site_U_iso_or_equiv
_atom_site_adp_type
_atom_site_calc_flag
_atom_site_occupancy
C C4 0.18794(7) 0.30146(11) 0.13412(18) 0.0409(3) Uani d 1
H H4 0.2399 0.3047 0.1479 0.049 Uiso calc 1
C C10 0.03622(7) 0.12362(10) 0.22237(18) 0.0374(3) Uani d 1
C C2 0.06956(8) 0.37374(11) 0.03575(19) 0.0419(4) Uani d 1
H H2 0.0421 0.4247 -0.0174 0.050 Uiso calc 1
C C8 0.07336(7) 0.21339(10) 0.16691(17) 0.0370(3) Uani d 1
O O1 0.18785(6) 0.46083(8) 0.02479(16) 0.0572(3) Uani d 1
C C9 0.15209(7) 0.21797(10) 0.18425(17) 0.0382(3) Uani d 1
C C1 0.03382(7) 0.29099(10) 0.08781(18) 0.0399(3) Uani d 1
H H1 -0.0181 0.2870 0.0695 0.048 Uiso calc 1
C C6 0.15632(8) 0.03662(11) 0.1795(2) 0.0465(4) Uani d 1
H H6A 0.1598 0.0358 0.0613 0.056 Uiso calc 1
H H6B 0.1819 -0.0213 0.2269 0.056 Uiso calc 1
C C7 0.03793(8) -0.05492(10) 0.23454(19) 0.0416(4) Uani d 1
C C3 0.14727(8) 0.38012(10) 0.06373(18) 0.0416(4) Uani d 1
C C11 0.07496(7) 0.03379(10) 0.21240(19) 0.0401(3) Uani d 1
C C5 0.19390(7) 0.12912(11) 0.2542(2) 0.0465(4) Uani d 1
H H5A 0.1937 0.1280 0.3733 0.056 Uiso calc 1
H H5B 0.2455 0.1318 0.2287 0.056 Uiso calc 1
C C13 0.07734(8) -0.14666(11) 0.2179(2) 0.0476(4) Uani d 1
N N1 0.11026(8) -0.21725(10) 0.2016(2) 0.0659(5) Uani d 1
C C12 0.14758(12) 0.54725(14) -0.0283(3) 0.0749(6) Uani d 1
H H12A 0.1822 0.5981 -0.0518 0.112 Uiso calc 1
H H12B 0.1184 0.5692 0.0572 0.112 Uiso calc 1
H H12C 0.1150 0.5328 -0.1262 0.112 Uiso calc 1

loop_
_atom_site_aniso_label
_atom_site_aniso_U_11
_atom_site_aniso_U_22
_atom_site_aniso_U_33
_atom_site_aniso_U_12
_atom_site_aniso_U_13
_atom_site_aniso_U_23
C4 0.0256(6) 0.0491(8) 0.0494(8) -0.0029(6) 0.0100(6) -0.0070(6)
C10 0.0260(6) 0.0394(7) 0.0466(8) -0.0002(5) 0.0033(5) -0.0005(6)
C2 0.0353(7) 0.0443(8) 0.0465(8) 0.0021(6) 0.0060(6) 0.0025(6)
C8 0.0259(6) 0.0396(7) 0.0460(8) 0.0002(5) 0.0068(5) -0.0018(6)
O1 0.0440(6) 0.0520(7) 0.0778(8) -0.0107(5) 0.0166(6) 0.0084(6)
C9 0.0268(6) 0.0440(8) 0.0446(8) 0.0016(5) 0.0068(5) -0.0044(6)
C1 0.0266(6) 0.0443(7) 0.0489(8) 0.0001(6) 0.0043(6) -0.0007(6)
C6 0.0294(7) 0.0446(8) 0.0664(10) 0.0074(6) 0.0086(7) -0.0007(7)
C7 0.0345(7) 0.0388(7) 0.0507(9) 0.0031(6) -0.0002(6) -0.0011(6)
C3 0.0370(7) 0.0448(8) 0.0447(8) -0.0063(6) 0.0128(6) -0.0021(6)
C11 0.0284(7) 0.0420(8) 0.0497(8) 0.0032(5) 0.0028(6) -0.0007(6)
C5 0.0251(6) 0.0520(9) 0.0623(10) 0.0043(6) 0.0043(6) 0.0005(7)
C13 0.0370(8) 0.0427(8) 0.0618(10) 0.0005(6) -0.0008(7) -0.0022(7)
N1 0.0529(9) 0.0487(8) 0.0946(12) 0.0102(7) -0.0004(8) -0.0082(8)
C12 0.0666(12) 0.0661(12) 0.0881(15) -0.0194(9) -0.0103(10) 0.0366(11)

loop_
_atom_type_symbol
_atom_type_description
_atom_type_scat_dispersion_real
_atom_type_scat_dispersion_imag
_atom_type_scat_source
C C 0.0033 0.0016 'International Tables Vol C Tables 4.2.6.8 and 6.1.1.4'
H H 0.0000 0.0000 'International Tables Vol C Tables 4.2.6.8 and 6.1.1.4'
N N 0.0061 0.0033 'International Tables Vol C Tables 4.2.6.8 and 6.1.1.4'
O O 0.0106 0.0060 'International Tables Vol C Tables 4.2.6.8 and 6.1.1.4'

loop_
_geom_angle_atom_site_label_1
_geom_angle_atom_site_label_2
_geom_angle_atom_site_label_3
_geom_angle_site_symmetry_1
_geom_angle_site_symmetry_3
_geom_angle
C3 C4 C9 . . 120.71(12)
C3 C4 H4 . . 119.6
C9 C4 H4 . . 119.6
C11 C10 C10 . 2 119.48(8)
C11 C10 C8 . . 116.93(12)
C10 C10 C8 2 . 123.54(7)
C1 C2 C3 . . 119.29(13)
C1 C2 H2 . . 120.4
C3 C2 H2 . . 120.4
C1 C8 C9 . . 118.28(12)
C1 C8 C10 . . 122.59(12)
C9 C8 C10 . . 118.98(12)
C3 O1 C12 . . 117.57(12)
C4 C9 C8 . . 119.92(13)
C4 C9 C5 . . 122.58(12)
C8 C9 C5 . . 117.49(12)
C2 C1 C8 . . 121.71(13)
C2 C1 H1 . . 119.1
C8 C1 H1 . . 119.1
C11 C6 C5 . . 110.32(12)
C11 C6 H6A . . 109.6
C5 C6 H6A . . 109.6
C11 C6 H6B . . 109.6
C5 C6 H6B . . 109.6
H6A C6 H6B . . 108.1
C11 C7 C7 . 2 120.32(8)
C11 C7 C13 . . 119.08(13)
C7 C7 C13 2 . 120.54(8)
O1 C3 C4 . . 116.15(12)
O1 C3 C2 . . 123.99(14)
C4 C3 C2 . . 119.85(13)
C7 C11 C10 . . 119.56(12)
C7 C11 C6 . . 121.77(12)
C10 C11 C6 . . 118.67(12)
C9 C5 C6 . . 108.96(12)
C9 C5 H5A . . 109.9
C6 C5 H5A . . 109.9
C9 C5 H5B . . 109.9
C6 C5 H5B . . 109.9
H5A C5 H5B . . 108.3
N1 C13 C7 . . 177.50(18)
O1 C12 H12A . . 109.5
O1 C12 H12B . . 109.5
H12A C12 H12B . . 109.5
O1 C12 H12C . . 109.5
H12A C12 H12C . . 109.5
H12B C12 H12C . . 109.5

loop_
_geom_bond_atom_site_label_1
_geom_bond_atom_site_label_2
_geom_bond_site_symmetry_2
_geom_bond_distance
C4 C3 . 1.383(2)
C4 C9 . 1.3836(19)
C4 H4 . 0.9300
C10 C11 . 1.4085(18)
C10 C10 2 1.418(3)
C10 C8 . 1.4796(19)
C2 C1 . 1.3798(19)
C2 C3 . 1.393(2)
C2 H2 . 0.9300
C8 C1 . 1.3903(19)
C8 C9 . 1.4076(18)
O1 C3 . 1.3692(17)
O1 C12 . 1.421(2)
C9 C5 . 1.5005(19)
C1 H1 . 0.9300
C6 C11 . 1.5120(19)
C6 C5 . 1.521(2)
C6 H6A . 0.9700
C6 H6B . 0.9700
C7 C11 . 1.3943(19)
C7 C7 2 1.410(3)
C7 C13 . 1.444(2)
C5 H5A . 0.9700
C5 H5B . 0.9700
C13 N1 . 1.1392(19)
C12 H12A . 0.9600
C12 H12B . 0.9600
C12 H12C . 0.9600

loop_
_geom_hbond_atom_site_label_D
_geom_hbond_atom_site_label_H
_geom_hbond_atom_site_label_A
_geom_hbond_site_symmetry_A
_geom_hbond_distance_DH
_geom_hbond_distance_HA
_geom_hbond_distance_DA
_geom_hbond_angle_DHA
C1 H1 N1 5 0.93 2.79 3.466(2) 130.7
C4 H4 N1 4 0.93 2.86 3.742(2) 159.6

loop_
_geom_torsion_atom_site_label_1
_geom_torsion_atom_site_label_2
_geom_torsion_atom_site_label_3
_geom_torsion_atom_site_label_4
_geom_torsion_site_symmetry_1
_geom_torsion
C11 C10 C8 C1 . 145.00(15)
C10 C10 C8 C1 2 -32.5(3)
C11 C10 C8 C9 . -30.49(19)
C10 C10 C8 C9 2 152.05(18)
C3 C4 C9 C8 . -1.3(2)
C3 C4 C9 C5 . 177.21(14)
C1 C8 C9 C4 . 4.7(2)
C10 C8 C9 C4 . -179.60(13)
C1 C8 C9 C5 . -173.89(13)
C10 C8 C9 C5 . 1.79(19)
C3 C2 C1 C8 . -0.3(2)
C9 C8 C1 C2 . -3.9(2)
C10 C8 C1 C2 . -179.43(13)
C12 O1 C3 C4 . -172.31(16)
C12 O1 C3 C2 . 8.0(2)
C9 C4 C3 O1 . 177.34(13)
C9 C4 C3 C2 . -3.0(2)
C1 C2 C3 O1 . -176.54(14)
C1 C2 C3 C4 . 3.8(2)
C7 C7 C11 C10 2 0.5(3)
C13 C7 C11 C10 . 177.68(15)
C7 C7 C11 C6 2 179.84(17)
C13 C7 C11 C6 . -3.0(2)
C10 C10 C11 C7 2 8.9(3)
C8 C10 C11 C7 . -168.68(14)
C10 C10 C11 C6 2 -170.49(16)
C8 C10 C11 C6 . 11.9(2)
C5 C6 C11 C7 . -147.72(15)
C5 C6 C11 C10 . 31.6(2)
C4 C9 C5 C6 . -136.89(14)
C8 C9 C5 C6 . 41.68(18)
C11 C6 C5 C9 . -57.20(17)
